data_7151308
loop_
_publ_author_name
'Sengupta, Anindita'
'Aravinda, Subrayashastry'
'Shamala, Narayanaswamy'
'Raja, K. Muruga Poopathi'
'Balaram, Padmanabhan'

_publ_section_title
;
 Structural studies of model peptides containing ?-, ?- and ?-amino
 acids
;
_journal_issue 22
_journal_name_full 'Organic &amp;  Biomolecular Chemistry'
_journal_page_first 4214
_journal_paper_doi 10.1039/b609863k
_journal_volume 4
_journal_year 2006
_chemical_formula_moiety 'C14 H24 N2 O5'
_chemical_formula_sum 'C14 H24 N2 O5'
_chemical_formula_weight 300.35
_chemical_name_common 't-butyloxycarbonyl-prolyl-gaba-aminobutyric acid'
_chemical_name_systematic
;
t-butyloxycarbonyl-prolyl-gaba-aminobutyric acid
;
_space_group_IT_number 169
_symmetry_cell_setting hexagonal
_symmetry_space_group_name_Hall 'P 61'
_symmetry_space_group_name_H-M 'P 61'
_atom_sites_solution_hydrogens geom
_atom_sites_solution_primary direct
_atom_sites_solution_secondary difmap
_audit_creation_method SHELXL-97
_cell_angle_alpha 90.00
_cell_angle_beta 90.00
_cell_angle_gamma 120.00
_cell_formula_units_Z 6
_cell_length_a 9.7591(16)
_cell_length_b 9.7591(16)
_cell_length_c 29.158(10)
_cell_measurement_temperature 293(2)
_cell_volume 2405.0(10)
_computing_data_collection SMART
_computing_data_reduction SAINT
_computing_structure_refinement 'SHELXL-97 (Sheldrick, 1997)'
_computing_structure_solution 'SHELXS-97 (Sheldrick, 1990)'
_diffrn_ambient_temperature 293(2)
_diffrn_measured_fraction_theta_full 0.968
_diffrn_measured_fraction_theta_max 0.968
_diffrn_measurement_device_type 'BRUKER AXS SMART APEX CCD with Mo source'
_diffrn_measurement_method 'omega scan'
_diffrn_radiation_monochromator graphite
_diffrn_radiation_source 'fine-focus sealed tube'
_diffrn_radiation_type MoK\a
_diffrn_radiation_wavelength 0.71073
_diffrn_reflns_av_R_equivalents 0.1109
_diffrn_reflns_av_sigmaI/netI 0.0505
_diffrn_reflns_limit_h_max 12
_diffrn_reflns_limit_h_min -12
_diffrn_reflns_limit_k_max 11
_diffrn_reflns_limit_k_min -12
_diffrn_reflns_limit_l_max 37
_diffrn_reflns_limit_l_min -37
_diffrn_reflns_number 19265
_diffrn_reflns_theta_full 27.40
_diffrn_reflns_theta_max 27.40
_diffrn_reflns_theta_min 2.41
_exptl_absorpt_coefficient_mu 0.094
_exptl_absorpt_correction_type none
_exptl_crystal_colour colorless
_exptl_crystal_density_diffrn 1.244
_exptl_crystal_density_method 'not measured'
_exptl_crystal_description rod
_exptl_crystal_F_000 972
_exptl_crystal_size_max 0.55
_exptl_crystal_size_mid 0.14
_exptl_crystal_size_min 0.1
_refine_diff_density_max 0.187
_refine_diff_density_min -0.153
_refine_diff_density_rms 0.042
_refine_ls_abs_structure_details 'Flack H D (1983), Acta Cryst. A39, 876-881'
_refine_ls_abs_structure_Flack 10(10)
_refine_ls_extinction_method none
_refine_ls_goodness_of_fit_ref 1.263
_refine_ls_hydrogen_treatment mixed
_refine_ls_matrix_type full
_refine_ls_number_parameters 218
_refine_ls_number_reflns 1809
_refine_ls_number_restraints 1
_refine_ls_restrained_S_all 1.263
_refine_ls_R_factor_all 0.0990
_refine_ls_R_factor_gt 0.0773
_refine_ls_shift/su_max 0.000
_refine_ls_shift/su_mean 0.000
_refine_ls_structure_factor_coef Fsqd
_refine_ls_weighting_details 'calc w=1/[\s^2^(Fo^2^)+(0.0547P)^2^+0.0000P] where P=(Fo^2^+2Fc^2^)/3'
_refine_ls_weighting_scheme calc
_refine_ls_wR_factor_gt 0.1243
_refine_ls_wR_factor_ref 0.1306
_reflns_number_gt 1537
_reflns_number_total 1809
_reflns_threshold_expression >2sigma(I)
_cod_data_source_file b609863k.txt
_cod_data_source_block bgabu
_cod_depositor_comments
;
The following automatic conversions were performed:
'_symmetry_cell_setting' value 'Hexagonal' changed to 'hexagonal'
according to '/home/saulius/struct/CIF-dictionaries/cif_core.dic'
dictionary named 'cif_core.dic' version 2.4.1 from
2010-06-29.

'_exptl_absorpt_correction_type' value 'None' changed to
'none' according to '/home/saulius/struct/CIF-dictionaries/cif_core.dic'
dictionary named 'cif_core.dic' version 2.4.1 from 2010-06-29.

Automatic conversion script
Id: cif_fix_enum 1527 2010-12-29 10:47:43Z saulius 
;
_cod_original_sg_symbol_H-M P6(1)
_cod_database_code 7151308

loop_
_symmetry_equiv_pos_as_xyz
'x, y, z'
'-y, x-y, z+1/3'
'-x+y, -x, z+2/3'
'-x, -y, z+1/2'
'y, -x+y, z+5/6'
'x-y, x, z+1/6'

loop_
_atom_site_label
_atom_site_type_symbol
_atom_site_fract_x
_atom_site_fract_y
_atom_site_fract_z
_atom_site_U_iso_or_equiv
_atom_site_adp_type
_atom_site_occupancy
_atom_site_symmetry_multiplicity
_atom_site_calc_flag
_atom_site_refinement_flags
_atom_site_disorder_assembly
_atom_site_disorder_group
C0T1 C 0.6294(6) 0.5917(6) 0.1434(2) 0.0676(15) Uani 1 1 d . . .
H0T1 H 0.5562 0.5646 0.1184 0.101 Uiso 1 1 calc R . .
H0T2 H 0.6974 0.7044 0.1444 0.101 Uiso 1 1 calc R . .
H0T3 H 0.5720 0.5557 0.1717 0.101 Uiso 1 1 calc R . .
C0T2 C 0.8461(6) 0.5538(6) 0.17473(19) 0.0641(15) Uani 1 1 d . . .
H0T4 H 0.9077 0.5038 0.1689 0.096 Uiso 1 1 calc R . .
H0T5 H 0.7911 0.5164 0.2034 0.096 Uiso 1 1 calc R . .
H0T6 H 0.9148 0.6663 0.1762 0.096 Uiso 1 1 calc R . .
C0T3 C 0.8100(7) 0.5531(7) 0.09041(19) 0.0713(16) Uani 1 1 d . . .
H0T7 H 0.8716 0.5016 0.0878 0.107 Uiso 1 1 calc R . .
H0T8 H 0.8783 0.6655 0.0879 0.107 Uiso 1 1 calc R . .
H0T9 H 0.7326 0.5171 0.0664 0.107 Uiso 1 1 calc R . .
C0T4 C 0.7274(5) 0.5140(5) 0.13645(15) 0.0441(10) Uani 1 1 d . . .
O O 0.6281(3) 0.3405(3) 0.14101(9) 0.0430(7) Uani 1 1 d . . .
C0' C 0.5158(4) 0.2574(4) 0.11019(13) 0.0346(9) Uani 1 1 d . . .
O0 O 0.4680(4) 0.3130(3) 0.08099(9) 0.0470(8) Uani 1 1 d . . .
N1 N 0.4601(4) 0.1018(4) 0.11522(12) 0.0404(8) Uani 1 1 d . . .
C1A C 0.3141(5) -0.0128(5) 0.09219(14) 0.0386(9) Uani 1 1 d . . .
H1A H 0.329(4) -0.010(4) 0.0602(13) 0.022(9) Uiso 1 1 d . . .
C1B C 0.2881(6) -0.1725(5) 0.1101(2) 0.0641(13) Uani 1 1 d . . .
H1B1 H 0.2055 -0.2152 0.1332 0.077 Uiso 1 1 calc R . .
H1B2 H 0.2580 -0.2482 0.0852 0.077 Uiso 1 1 calc R . .
C1G C 0.4448(6) -0.1378(5) 0.1305(2) 0.0648(14) Uani 1 1 d . . .
H1G1 H 0.5129 -0.1436 0.1073 0.078 Uiso 1 1 calc R . .
H1G2 H 0.4292 -0.2118 0.1549 0.078 Uiso 1 1 calc R . .
C1D C 0.5147(6) 0.0288(5) 0.14898(16) 0.0484(11) Uani 1 1 d . . .
H1D1 H 0.4745 0.0294 0.1794 0.058 Uiso 1 1 calc R . .
H1D2 H 0.6293 0.0818 0.1500 0.058 Uiso 1 1 calc R . .
C1' C 0.1778(4) 0.0142(5) 0.10515(13) 0.0370(9) Uani 1 1 d . . .
O1 O 0.1637(4) 0.0458(4) 0.14487(10) 0.0590(9) Uani 1 1 d . . .
N2 N 0.0780(4) -0.0046(4) 0.07201(12) 0.0398(8) Uani 1 1 d . . .
H2 H 0.096(5) -0.025(5) 0.0456(15) 0.032(11) Uiso 1 1 d . . .
C2G C -0.0579(5) 0.0168(5) 0.07892(15) 0.0459(11) Uani 1 1 d . . .
H2G1 H -0.0834 0.0064 0.1113 0.055 Uiso 1 1 calc R . .
H2G2 H -0.1482 -0.0666 0.0629 0.055 Uiso 1 1 calc R . .
C2B C -0.0304(6) 0.1759(6) 0.06221(17) 0.0497(11) Uani 1 1 d . . .
H2B1 H -0.012(5) 0.180(5) 0.0324(17) 0.033(11) Uiso 1 1 d . . .
H2B2 H -0.123(6) 0.176(5) 0.0669(15) 0.045(12) Uiso 1 1 d . . .
C2A C 0.1035(6) 0.3155(6) 0.08593(15) 0.0450(10) Uani 1 1 d . . .
H2A1 H 0.196(5) 0.307(4) 0.0851(12) 0.027(9) Uiso 1 1 d . . .
H2A2 H 0.127(6) 0.408(6) 0.0712(16) 0.051(13) Uiso 1 1 d . . .
C2' C 0.0698(5) 0.3307(5) 0.13478(15) 0.0413(10) Uani 1 1 d . . .
O2 O -0.0583(4) 0.2574(4) 0.15288(11) 0.0609(9) Uani 1 1 d . . .
O3 O 0.1957(4) 0.4358(4) 0.15781(12) 0.0629(9) Uani 1 1 d . . .
H3 H 0.171(7) 0.445(6) 0.188(2) 0.078(18) Uiso 1 1 d . . .

loop_
_atom_site_aniso_label
_atom_site_aniso_U_11
_atom_site_aniso_U_22
_atom_site_aniso_U_33
_atom_site_aniso_U_23
_atom_site_aniso_U_13
_atom_site_aniso_U_12
C0T1 0.060(3) 0.048(3) 0.094(4) -0.011(3) -0.004(3) 0.026(3)
C0T2 0.046(3) 0.056(3) 0.082(4) -0.033(3) -0.016(3) 0.019(3)
C0T3 0.057(3) 0.054(3) 0.078(4) 0.000(3) 0.014(3) 0.008(3)
C0T4 0.033(2) 0.032(2) 0.058(3) -0.0070(19) -0.001(2) 0.0093(18)
O 0.0398(16) 0.0297(15) 0.0478(16) -0.0017(12) -0.0120(13) 0.0086(13)
C0' 0.032(2) 0.032(2) 0.0353(19) -0.0006(17) -0.0010(17) 0.0130(18)
O0 0.0519(18) 0.0394(16) 0.0464(17) 0.0001(13) -0.0160(14) 0.0203(15)
N1 0.0329(18) 0.0318(18) 0.049(2) 0.0000(15) -0.0075(15) 0.0109(15)
C1A 0.036(2) 0.031(2) 0.041(2) -0.0045(17) -0.0035(17) 0.0108(18)
C1B 0.058(3) 0.038(3) 0.093(3) -0.007(3) -0.003(3) 0.022(2)
C1G 0.068(3) 0.050(3) 0.083(3) 0.003(3) -0.003(3) 0.034(3)
C1D 0.046(2) 0.043(3) 0.056(2) 0.004(2) -0.008(2) 0.022(2)
C1' 0.038(2) 0.028(2) 0.034(2) -0.0058(16) -0.0003(18) 0.0086(17)
O1 0.063(2) 0.084(2) 0.0381(17) -0.0143(16) -0.0074(15) 0.0433(19)
N2 0.041(2) 0.037(2) 0.0352(18) -0.0108(15) -0.0053(16) 0.0151(17)
C2G 0.032(2) 0.045(3) 0.050(2) -0.013(2) -0.0085(19) 0.0119(19)
C2B 0.054(3) 0.066(3) 0.038(3) -0.005(2) -0.011(2) 0.036(3)
C2A 0.055(3) 0.044(3) 0.042(2) 0.008(2) 0.001(2) 0.029(2)
C2' 0.049(3) 0.041(2) 0.045(2) -0.002(2) -0.005(2) 0.030(2)
O2 0.047(2) 0.074(2) 0.0570(19) -0.0111(17) 0.0035(16) 0.0265(18)
O3 0.056(2) 0.063(2) 0.054(2) -0.0151(17) -0.0033(17) 0.0186(18)

loop_
_atom_type_symbol
_atom_type_description
_atom_type_scat_dispersion_real
_atom_type_scat_dispersion_imag
_atom_type_scat_source
C C 0.0033 0.0000 'International Tables Vol C Tables 4.2.6.8 and 6.1.1.4'
H H 0.0000 0.0000 'International Tables Vol C Tables 4.2.6.8 and 6.1.1.4'
N N 0.0061 0.0000 'International Tables Vol C Tables 4.2.6.8 and 6.1.1.4'
O O 0.0106 0.0000 'International Tables Vol C Tables 4.2.6.8 and 6.1.1.4'

loop_
_geom_angle_atom_site_label_1
_geom_angle_atom_site_label_2
_geom_angle_atom_site_label_3
_geom_angle
_geom_angle_site_symmetry_1
_geom_angle_site_symmetry_3
_geom_angle_publ_flag
O C0T4 C0T1 110.4(3) . . ?
O C0T4 C0T2 101.9(4) . . ?
C0T1 C0T4 C0T2 111.8(4) . . ?
O C0T4 C0T3 109.3(4) . . ?
C0T1 C0T4 C0T3 112.6(4) . . ?
C0T2 C0T4 C0T3 110.3(4) . . ?
C0' O C0T4 120.3(3) . . ?
O0 C0' O 125.5(3) . . ?
O0 C0' N1 123.4(3) . . ?
O C0' N1 111.1(3) . . ?
C0' N1 C1A 120.3(3) . . ?
C0' N1 C1D 125.8(3) . . ?
C1A N1 C1D 112.9(3) . . ?
N1 C1A C1' 110.7(3) . . ?
N1 C1A C1B 102.9(3) . . ?
C1' C1A C1B 111.9(3) . . ?
C1G C1B C1A 105.7(4) . . ?
C1B C1G C1D 104.0(4) . . ?
N1 C1D C1G 101.9(4) . . ?
O1 C1' N2 124.1(4) . . ?
O1 C1' C1A 119.7(4) . . ?
N2 C1' C1A 116.2(3) . . ?
C1' N2 C2G 122.8(4) . . ?
N2 C2G C2B 113.2(4) . . ?
C2A C2B C2G 114.1(4) . . ?
C2' C2A C2B 113.3(4) . . ?
O2 C2' O3 121.5(4) . . ?
O2 C2' C2A 125.1(4) . . ?
O3 C2' C2A 113.4(4) . . ?

loop_
_geom_bond_atom_site_label_1
_geom_bond_atom_site_label_2
_geom_bond_distance
_geom_bond_site_symmetry_2
_geom_bond_publ_flag
C0T1 C0T4 1.502(7) . ?
C0T2 C0T4 1.513(7) . ?
C0T3 C0T4 1.513(7) . ?
C0T4 O 1.477(5) . ?
O C0' 1.333(5) . ?
C0' O0 1.220(5) . ?
C0' N1 1.341(5) . ?
N1 C1A 1.462(5) . ?
N1 C1D 1.463(5) . ?
C1A C1' 1.527(6) . ?
C1A C1B 1.540(7) . ?
C1B C1G 1.514(8) . ?
C1G C1D 1.513(6) . ?
C1' O1 1.224(5) . ?
C1' N2 1.318(5) . ?
N2 C2G 1.456(6) . ?
C2G C2B 1.518(7) . ?
C2B C2A 1.504(7) . ?
C2A C2' 1.486(6) . ?
C2' O2 1.208(5) . ?
C2' O3 1.324(5) . ?

loop_
_geom_torsion_atom_site_label_1
_geom_torsion_atom_site_label_2
_geom_torsion_atom_site_label_3
_geom_torsion_atom_site_label_4
_geom_torsion
_geom_torsion_site_symmetry_1
_geom_torsion_site_symmetry_2
_geom_torsion_site_symmetry_3
_geom_torsion_site_symmetry_4
_geom_torsion_publ_flag
C0T1 C0T4 O C0' 67.0(5) . . . . ?
C0T2 C0T4 O C0' -174.1(4) . . . . ?
C0T3 C0T4 O C0' -57.4(5) . . . . ?
C0T4 O C0' O0 -11.8(6) . . . . ?
C0T4 O C0' N1 168.2(3) . . . . ?
O0 C0' N1 C1A -13.4(6) . . . . ?
O C0' N1 C1A 166.5(3) . . . . ?
O0 C0' N1 C1D 178.8(4) . . . . ?
O C0' N1 C1D -1.2(6) . . . . ?
C0' N1 C1A C1' -56.0(5) . . . . ?
C1D N1 C1A C1' 113.3(4) . . . . ?
C0' N1 C1A C1B -175.7(4) . . . . ?
C1D N1 C1A C1B -6.5(5) . . . . ?
N1 C1A C1B C1G -16.2(5) . . . . ?
C1' C1A C1B C1G -135.1(4) . . . . ?
C1A C1B C1G C1D 32.2(6) . . . . ?
C0' N1 C1D C1G -165.3(4) . . . . ?
C1A N1 C1D C1G 26.2(5) . . . . ?
C1B C1G C1D N1 -34.8(5) . . . . ?
N1 C1A C1' O1 -41.0(5) . . . . ?
C1B C1A C1' O1 73.2(5) . . . . ?
N1 C1A C1' N2 141.5(4) . . . . ?
C1B C1A C1' N2 -104.3(4) . . . . ?
O1 C1' N2 C2G 2.6(6) . . . . ?
C1A C1' N2 C2G 180.0(3) . . . . ?
C1' N2 C2G C2B 100.4(5) . . . . ?
N2 C2G C2B C2A -60.8(6) . . . . ?
C2G C2B C2A C2' -68.9(6) . . . . ?
C2B C2A C2' O2 -11.5(6) . . . . ?
C2B C2A C2' O3 169.1(4) . . . . ?

loop_
_cod_related_entry_id
_cod_related_entry_database
_cod_related_entry_code
1 ChemSpider 5472085
